data_1519579
loop_
_publ_author_name
'Butts, Craig'
'Horton, Peter N.'
'Hursthouse, Michael B.'

_publ_section_title
;
 C25H44BrN2O0.50
;
_journal_name_full 'Crystal Structure Report Archive'
_journal_page_first 960
_journal_year 2003
_chemical_formula_sum 'C25 H44 Br N2 O0.5'
_chemical_formula_weight 460.53
_space_group_IT_number 14
_symmetry_cell_setting monoclinic
_symmetry_space_group_name_Hall '-P 2ybc'
_symmetry_space_group_name_H-M 'P 1 21/c 1'
_atom_sites_solution_hydrogens geom
_atom_sites_solution_primary direct
_atom_sites_solution_secondary difmap
_cell_angle_alpha 90.00
_cell_angle_beta 110.858(2)
_cell_angle_gamma 90.00
_cell_formula_units_Z 4
_cell_length_a 17.5547(10)
_cell_length_b 8.8674(6)
_cell_length_c 17.7449(12)
_cell_measurement_reflns_used 2825
_cell_measurement_temperature 120(2)
_cell_measurement_theta_max 27.485
_cell_measurement_theta_min 2.910
_cell_volume 2581.2(3)
_computing_cell_refinement ' DENZO (Otwinowski & Minor, 1997) and COLLECT (Hooft, 1998)'
_computing_data_collection ' DENZO (Otwinowski and Minor, 1997)'
_computing_data_reduction ' DENZO (Otwinowski & Minor, 1997) and COLLECT (Hooft, 1998)'
_computing_molecular_graphics 'PLATON (Spek, 1990)'
_computing_structure_refinement 'SHELXL-97 (Sheldrick, 1997b)'
_computing_structure_solution 'SHELXS-97 (Sheldrick, 1997a)'
_diffrn_ambient_temperature 120(2)
_diffrn_detector_area_resol_mean 9.091
_diffrn_measured_fraction_theta_full 0.704
_diffrn_measured_fraction_theta_max 0.704
_diffrn_measurement_device_type 'Nonius KappaCCD Area Detector'
_diffrn_measurement_method '\f and \w scans to fill Ewald Sphere'
_diffrn_radiation_monochromator graphite
_diffrn_radiation_source 'Nonius FR591 rotating anode'
_diffrn_radiation_type MoK\a
_diffrn_radiation_wavelength 0.71073
_diffrn_reflns_av_R_equivalents 0.0588
_diffrn_reflns_av_sigmaI/netI 0.0663
_diffrn_reflns_limit_h_max 21
_diffrn_reflns_limit_h_min -21
_diffrn_reflns_limit_k_max 10
_diffrn_reflns_limit_k_min -11
_diffrn_reflns_limit_l_max 22
_diffrn_reflns_limit_l_min -22
_diffrn_reflns_number 12586
_diffrn_reflns_theta_full 27.39
_diffrn_reflns_theta_max 27.39
_diffrn_reflns_theta_min 3.07
_exptl_absorpt_coefficient_mu 1.607
_exptl_absorpt_correction_T_max 0.7608
_exptl_absorpt_correction_T_min 0.5316
_exptl_absorpt_correction_type multi-scan
_exptl_absorpt_process_details 'SORTAV Blessing (1997)'
_exptl_crystal_colour Colourless
_exptl_crystal_density_diffrn 1.185
_exptl_crystal_density_method 'not measured'
_exptl_crystal_description Block
_exptl_crystal_F_000 988
_exptl_crystal_size_max 0.45
_exptl_crystal_size_mid 0.25
_exptl_crystal_size_min 0.18
_refine_diff_density_max 0.717
_refine_diff_density_min -0.858
_refine_diff_density_rms 0.090
_refine_ls_extinction_method none
_refine_ls_goodness_of_fit_ref 1.152
_refine_ls_hydrogen_treatment mixed
_refine_ls_matrix_type full
_refine_ls_number_parameters 270
_refine_ls_number_reflns 4135
_refine_ls_number_restraints 3
_refine_ls_restrained_S_all 1.152
_refine_ls_R_factor_all 0.1165
_refine_ls_R_factor_gt 0.0825
_refine_ls_shift/su_max 0.001
_refine_ls_shift/su_mean 0.000
_refine_ls_structure_factor_coef Fsqd
_refine_ls_weighting_details 'calc w=1/[\s^2^(Fo^2^)+(0.0089P)^2^+15.3942P] where P=(Fo^2^+2Fc^2^)/3'
_refine_ls_weighting_scheme calc
_refine_ls_wR_factor_gt 0.1548
_refine_ls_wR_factor_ref 0.1680
_reflns_number_gt 3111
_reflns_number_total 4135
_reflns_threshold_expression >2sigma(I)
_cod_data_source_file eCrystal-960.cif
_cod_data_source_block s92
_cod_depositor_comments
;
Citation :
Butts, Craig and Horton, Peter N. and Hursthouse, Michael B. (2003) 
University of Southampton, Crystal Structure Report Archive. 
(doi:10.5258/ecrystals/960)

More at:
http://ecrystals.chem.soton.ac.uk/960/

The following automatic conversions were performed:

'_symmetry_cell_setting' value 'Monoclinic' changed to 'monoclinic'
according to the built-in table from CIF Core dictionary named
'cif_core.dic' version 2.4.1 from 2010-06-29.

Automatic conversion script
Id: cif_fix_values 3271 2015-04-21 07:52:19Z andrius 
;
_cod_original_sg_symbol_H-M P2(1)/c
_cod_original_formula_sum 'C25 H44 Br N2 O0.50'
_cod_database_code 1519579

loop_
_symmetry_equiv_pos_as_xyz
'x, y, z'
'-x, y+1/2, -z+1/2'
'-x, -y, -z'
'x, -y-1/2, z-1/2'

loop_
_atom_site_label
_atom_site_type_symbol
_atom_site_fract_x
_atom_site_fract_y
_atom_site_fract_z
_atom_site_U_iso_or_equiv
_atom_site_adp_type
_atom_site_occupancy
_atom_site_symmetry_multiplicity
_atom_site_calc_flag
_atom_site_refinement_flags
_atom_site_disorder_assembly
_atom_site_disorder_group
C1 C 0.8872(3) 0.1756(9) 0.5439(4) 0.0342(17) Uani 1 1 d . . .
H1 H 0.8856 0.2484 0.5826 0.041 Uiso 1 1 calc R . .
C2 C 0.8860(3) 0.0720(8) 0.4307(4) 0.0316(16) Uani 1 1 d . . .
C3 C 0.8970(3) -0.0445(9) 0.4873(4) 0.0342(16) Uani 1 1 d . . .
C4 C 0.9083(4) -0.1934(8) 0.4723(5) 0.0389(18) Uani 1 1 d . . .
H4 H 0.9158 -0.2703 0.5115 0.047 Uiso 1 1 calc R . .
C5 C 0.9082(4) -0.2226(10) 0.3956(5) 0.051(2) Uani 1 1 d . . .
H5 H 0.9153 -0.3238 0.3818 0.061 Uiso 1 1 calc R . .
C6 C 0.8980(4) -0.1112(11) 0.3380(5) 0.050(2) Uani 1 1 d . . .
H6 H 0.8993 -0.1382 0.2866 0.061 Uiso 1 1 calc R . .
C7 C 0.8862(4) 0.0385(10) 0.3534(4) 0.0421(19) Uani 1 1 d . . .
H7 H 0.8785 0.1146 0.3137 0.050 Uiso 1 1 calc R . .
C8 C 0.8711(4) 0.3569(8) 0.4311(4) 0.0372(17) Uani 1 1 d . . .
H8A H 0.9102 0.3689 0.4028 0.045 Uiso 1 1 calc R . .
H8B H 0.8839 0.4343 0.4741 0.045 Uiso 1 1 calc R . .
C9 C 0.7843(3) 0.3815(8) 0.3714(4) 0.0354(17) Uani 1 1 d . . .
H9A H 0.7823 0.4775 0.3422 0.042 Uiso 1 1 calc R . .
H9B H 0.7701 0.2989 0.3312 0.042 Uiso 1 1 calc R . .
C10 C 0.7213(4) 0.3867(9) 0.4123(4) 0.0401(18) Uani 1 1 d . . .
H10A H 0.7352 0.4701 0.4520 0.048 Uiso 1 1 calc R . .
H10B H 0.7240 0.2913 0.4421 0.048 Uiso 1 1 calc R . .
C11 C 0.6339(4) 0.4093(9) 0.3527(4) 0.0383(17) Uani 1 1 d . . .
H11A H 0.6322 0.4994 0.3192 0.046 Uiso 1 1 calc R . .
H11B H 0.6179 0.3209 0.3164 0.046 Uiso 1 1 calc R . .
C12 C 0.5730(4) 0.4291(9) 0.3953(4) 0.0423(19) Uani 1 1 d . . .
H12A H 0.5897 0.5168 0.4321 0.051 Uiso 1 1 calc R . .
H12B H 0.5749 0.3386 0.4286 0.051 Uiso 1 1 calc R . .
C13 C 0.4851(4) 0.4531(9) 0.3376(4) 0.0407(17) Uani 1 1 d . . .
H13A H 0.4835 0.5416 0.3030 0.049 Uiso 1 1 calc R . .
H13B H 0.4677 0.3638 0.3020 0.049 Uiso 1 1 calc R . .
C14 C 0.4251(4) 0.4779(9) 0.3810(4) 0.0418(18) Uani 1 1 d . . .
H14A H 0.4268 0.3893 0.4155 0.050 Uiso 1 1 calc R . .
H14B H 0.4427 0.5669 0.4167 0.050 Uiso 1 1 calc R . .
C15 C 0.3373(4) 0.5024(9) 0.3241(4) 0.044(2) Uani 1 1 d . . .
H15A H 0.3188 0.4124 0.2893 0.053 Uiso 1 1 calc R . .
H15B H 0.3354 0.5899 0.2889 0.053 Uiso 1 1 calc R . .
C16 C 0.2792(4) 0.5305(10) 0.3701(4) 0.049(2) Uani 1 1 d . . .
H16A H 0.2806 0.4436 0.4047 0.073 Uiso 1 1 calc R . .
H16B H 0.2237 0.5445 0.3315 0.073 Uiso 1 1 calc R . .
H16C H 0.2964 0.6212 0.4034 0.073 Uiso 1 1 calc R . .
C17 C 0.9046(4) -0.0478(10) 0.6349(4) 0.051(2) Uani 1 1 d . . .
H17A H 0.9246 0.0258 0.6796 0.062 Uiso 1 1 calc R . .
H17B H 0.9454 -0.1297 0.6453 0.062 Uiso 1 1 calc R . .
C18 C 0.8241(4) -0.1130(10) 0.6330(5) 0.053(2) Uani 1 1 d . . .
H18A H 0.8337 -0.1736 0.6824 0.064 Uiso 1 1 calc R . .
H18B H 0.8027 -0.1815 0.5861 0.064 Uiso 1 1 calc R . .
C19 C 0.7601(4) 0.0075(9) 0.6276(4) 0.0434(19) Uani 1 1 d . . .
H19A H 0.7491 0.0661 0.5773 0.052 Uiso 1 1 calc R . .
H19B H 0.7821 0.0778 0.6736 0.052 Uiso 1 1 calc R . .
C20 C 0.6795(4) -0.0600(9) 0.6283(4) 0.0432(19) Uani 1 1 d . . .
H20A H 0.6585 -0.1325 0.5832 0.052 Uiso 1 1 calc R . .
H20B H 0.6904 -0.1165 0.6792 0.052 Uiso 1 1 calc R . .
C21 C 0.6140(4) 0.0581(8) 0.6207(4) 0.0382(18) Uani 1 1 d . . .
H21A H 0.6045 0.1177 0.5711 0.046 Uiso 1 1 calc R . .
H21B H 0.6337 0.1280 0.6672 0.046 Uiso 1 1 calc R . .
C22 C 0.5332(4) -0.0121(8) 0.6179(4) 0.0394(18) Uani 1 1 d . . .
H22A H 0.5128 -0.0802 0.5707 0.047 Uiso 1 1 calc R . .
H22B H 0.5429 -0.0735 0.6670 0.047 Uiso 1 1 calc R . .
C23 C 0.4682(4) 0.1059(8) 0.6122(4) 0.0396(18) Uani 1 1 d . . .
H23A H 0.4591 0.1682 0.5635 0.048 Uiso 1 1 calc R . .
H23B H 0.4883 0.1731 0.6597 0.048 Uiso 1 1 calc R . .
C24 C 0.3871(4) 0.0363(9) 0.6081(4) 0.0428(18) Uani 1 1 d . . .
H24A H 0.3967 -0.0311 0.6551 0.051 Uiso 1 1 calc R . .
H24B H 0.3652 -0.0257 0.5587 0.051 Uiso 1 1 calc R . .
C25 C 0.3237(4) 0.1556(10) 0.6078(5) 0.053(2) Uani 1 1 d . . .
H25A H 0.3450 0.2173 0.6566 0.080 Uiso 1 1 calc R . .
H25B H 0.2734 0.1055 0.6063 0.080 Uiso 1 1 calc R . .
H25C H 0.3122 0.2201 0.5601 0.080 Uiso 1 1 calc R . .
N1 N 0.8804(3) 0.2079(6) 0.4672(3) 0.0298(13) Uani 1 1 d . . .
N2 N 0.8964(3) 0.0282(8) 0.5577(3) 0.0350(14) Uani 1 1 d . . .
Br1 Br 0.95801(4) 0.53122(9) 0.64669(4) 0.0426(2) Uani 1 1 d . . .
O1W O 0.9085(6) 0.2444(12) 0.7291(6) 0.047(3) Uani 0.50 1 d PD . .
H1WA H 0.954(4) 0.285(12) 0.737(9) 0.071 Uiso 0.50 1 d PD . .
H1WB H 0.875(6) 0.315(9) 0.725(10) 0.071 Uiso 0.50 1 d PD . .

loop_
_atom_site_aniso_label
_atom_site_aniso_U_11
_atom_site_aniso_U_22
_atom_site_aniso_U_33
_atom_site_aniso_U_23
_atom_site_aniso_U_13
_atom_site_aniso_U_12
C1 0.018(3) 0.053(6) 0.031(4) -0.005(3) 0.008(3) -0.001(3)
C2 0.011(3) 0.040(5) 0.041(4) 0.000(3) 0.006(3) -0.001(3)
C3 0.014(3) 0.045(5) 0.041(4) -0.001(4) 0.006(3) -0.002(3)
C4 0.020(3) 0.035(5) 0.058(5) 0.005(4) 0.009(3) 0.006(3)
C5 0.024(4) 0.063(6) 0.070(6) -0.010(5) 0.021(4) 0.003(4)
C6 0.025(4) 0.082(7) 0.045(4) -0.025(5) 0.013(3) -0.001(4)
C7 0.026(4) 0.075(6) 0.025(3) -0.006(4) 0.008(3) 0.002(4)
C8 0.024(4) 0.044(5) 0.044(4) 0.000(3) 0.012(3) 0.001(3)
C9 0.022(3) 0.044(5) 0.040(4) 0.007(3) 0.011(3) 0.002(3)
C10 0.024(4) 0.060(5) 0.034(4) 0.005(4) 0.007(3) 0.004(3)
C11 0.027(4) 0.049(5) 0.039(4) 0.001(3) 0.013(3) 0.008(3)
C12 0.024(4) 0.062(6) 0.040(4) 0.001(4) 0.010(3) 0.004(4)
C13 0.033(4) 0.049(5) 0.039(4) 0.005(4) 0.011(3) 0.004(4)
C14 0.026(4) 0.059(5) 0.039(4) 0.001(4) 0.010(3) 0.003(4)
C15 0.027(4) 0.058(6) 0.044(4) 0.001(4) 0.008(3) 0.006(3)
C16 0.024(4) 0.072(6) 0.046(4) 0.004(4) 0.007(3) 0.008(4)
C17 0.031(4) 0.085(7) 0.043(4) 0.026(4) 0.019(3) 0.029(4)
C18 0.034(4) 0.070(6) 0.066(5) 0.031(5) 0.030(4) 0.019(4)
C19 0.033(4) 0.058(6) 0.043(4) 0.012(4) 0.018(3) 0.003(4)
C20 0.037(4) 0.052(5) 0.045(4) 0.011(4) 0.020(3) 0.001(4)
C21 0.030(4) 0.046(5) 0.042(4) 0.002(3) 0.018(3) 0.004(3)
C22 0.032(4) 0.046(5) 0.041(4) 0.002(3) 0.013(3) 0.003(3)
C23 0.024(4) 0.052(5) 0.047(4) 0.001(4) 0.017(3) -0.001(3)
C24 0.030(4) 0.056(5) 0.042(4) -0.004(4) 0.012(3) -0.003(4)
C25 0.026(4) 0.071(6) 0.064(5) 0.004(4) 0.019(4) -0.001(4)
N1 0.012(3) 0.039(4) 0.034(3) -0.006(3) 0.004(2) 0.001(2)
N2 0.018(3) 0.055(4) 0.031(3) 0.005(3) 0.007(2) 0.000(3)
Br1 0.0437(4) 0.0480(5) 0.0375(4) 0.0007(4) 0.0162(3) 0.0070(4)
O1W 0.032(5) 0.064(8) 0.046(6) -0.021(6) 0.014(5) -0.004(5)

loop_
_atom_type_symbol
_atom_type_description
_atom_type_scat_dispersion_real
_atom_type_scat_dispersion_imag
_atom_type_scat_source
C C 0.0033 0.0016 'International Tables Vol C Tables 4.2.6.8 and 6.1.1.4'
H H 0.0000 0.0000 'International Tables Vol C Tables 4.2.6.8 and 6.1.1.4'
N N 0.0061 0.0033 'International Tables Vol C Tables 4.2.6.8 and 6.1.1.4'
Br Br -0.2901 2.4595 'International Tables Vol C Tables 4.2.6.8 and 6.1.1.4'
O O 0.0106 0.0060 'International Tables Vol C Tables 4.2.6.8 and 6.1.1.4'

loop_
_geom_angle_atom_site_label_1
_geom_angle_atom_site_label_2
_geom_angle_atom_site_label_3
_geom_angle
_geom_angle_site_symmetry_1
_geom_angle_site_symmetry_3
N2 C1 N1 110.8(6) . .
N2 C1 H1 124.6 . .
N1 C1 H1 124.6 . .
N1 C2 C3 108.7(6) . .
N1 C2 C7 131.6(7) . .
C3 C2 C7 119.7(7) . .
C4 C3 C2 124.0(7) . .
C4 C3 N2 131.2(7) . .
C2 C3 N2 104.8(6) . .
C3 C4 C5 114.9(7) . .
C3 C4 H4 122.6 . .
C5 C4 H4 122.6 . .
C4 C5 C6 123.1(8) . .
C4 C5 H5 118.4 . .
C6 C5 H5 118.4 . .
C7 C6 C5 121.7(7) . .
C7 C6 H6 119.2 . .
C5 C6 H6 119.2 . .
C6 C7 C2 116.6(7) . .
C6 C7 H7 121.7 . .
C2 C7 H7 121.7 . .
N1 C8 C9 111.3(5) . .
N1 C8 H8A 109.4 . .
C9 C8 H8A 109.4 . .
N1 C8 H8B 109.4 . .
C9 C8 H8B 109.4 . .
H8A C8 H8B 108.0 . .
C10 C9 C8 112.7(5) . .
C10 C9 H9A 109.0 . .
C8 C9 H9A 109.0 . .
C10 C9 H9B 109.0 . .
C8 C9 H9B 109.0 . .
H9A C9 H9B 107.8 . .
C9 C10 C11 113.1(5) . .
C9 C10 H10A 109.0 . .
C11 C10 H10A 109.0 . .
C9 C10 H10B 109.0 . .
C11 C10 H10B 109.0 . .
H10A C10 H10B 107.8 . .
C12 C11 C10 112.3(5) . .
C12 C11 H11A 109.1 . .
C10 C11 H11A 109.1 . .
C12 C11 H11B 109.1 . .
C10 C11 H11B 109.1 . .
H11A C11 H11B 107.9 . .
C11 C12 C13 113.7(5) . .
C11 C12 H12A 108.8 . .
C13 C12 H12A 108.8 . .
C11 C12 H12B 108.8 . .
C13 C12 H12B 108.8 . .
H12A C12 H12B 107.7 . .
C14 C13 C12 113.2(5) . .
C14 C13 H13A 108.9 . .
C12 C13 H13A 108.9 . .
C14 C13 H13B 108.9 . .
C12 C13 H13B 108.9 . .
H13A C13 H13B 107.7 . .
C15 C14 C13 113.7(5) . .
C15 C14 H14A 108.8 . .
C13 C14 H14A 108.8 . .
C15 C14 H14B 108.8 . .
C13 C14 H14B 108.8 . .
H14A C14 H14B 107.7 . .
C14 C15 C16 112.1(5) . .
C14 C15 H15A 109.2 . .
C16 C15 H15A 109.2 . .
C14 C15 H15B 109.2 . .
C16 C15 H15B 109.2 . .
H15A C15 H15B 107.9 . .
C15 C16 H16A 109.5 . .
C15 C16 H16B 109.5 . .
H16A C16 H16B 109.5 . .
C15 C16 H16C 109.5 . .
H16A C16 H16C 109.5 . .
H16B C16 H16C 109.5 . .
N2 C17 C18 111.7(5) . .
N2 C17 H17A 109.3 . .
C18 C17 H17A 109.3 . .
N2 C17 H17B 109.3 . .
C18 C17 H17B 109.3 . .
H17A C17 H17B 107.9 . .
C17 C18 C19 113.1(7) . .
C17 C18 H18A 109.0 . .
C19 C18 H18A 109.0 . .
C17 C18 H18B 109.0 . .
C19 C18 H18B 109.0 . .
H18A C18 H18B 107.8 . .
C18 C19 C20 112.6(6) . .
C18 C19 H19A 109.1 . .
C20 C19 H19A 109.1 . .
C18 C19 H19B 109.1 . .
C20 C19 H19B 109.1 . .
H19A C19 H19B 107.8 . .
C21 C20 C19 113.5(6) . .
C21 C20 H20A 108.9 . .
C19 C20 H20A 108.9 . .
C21 C20 H20B 108.9 . .
C19 C20 H20B 108.9 . .
H20A C20 H20B 107.7 . .
C20 C21 C22 112.6(6) . .
C20 C21 H21A 109.1 . .
C22 C21 H21A 109.1 . .
C20 C21 H21B 109.1 . .
C22 C21 H21B 109.1 . .
H21A C21 H21B 107.8 . .
C23 C22 C21 112.7(6) . .
C23 C22 H22A 109.1 . .
C21 C22 H22A 109.1 . .
C23 C22 H22B 109.1 . .
C21 C22 H22B 109.1 . .
H22A C22 H22B 107.8 . .
C22 C23 C24 112.9(6) . .
C22 C23 H23A 109.0 . .
C24 C23 H23A 109.0 . .
C22 C23 H23B 109.0 . .
C24 C23 H23B 109.0 . .
H23A C23 H23B 107.8 . .
C23 C24 C25 112.6(6) . .
C23 C24 H24A 109.1 . .
C25 C24 H24A 109.1 . .
C23 C24 H24B 109.1 . .
C25 C24 H24B 109.1 . .
H24A C24 H24B 107.8 . .
C24 C25 H25A 109.5 . .
C24 C25 H25B 109.5 . .
H25A C25 H25B 109.5 . .
C24 C25 H25C 109.5 . .
H25A C25 H25C 109.5 . .
H25B C25 H25C 109.5 . .
C1 N1 C2 106.8(6) . .
C1 N1 C8 126.3(6) . .
C2 N1 C8 126.9(5) . .
C1 N2 C3 109.0(6) . .
C1 N2 C17 125.5(6) . .
C3 N2 C17 125.5(7) . .
H1WA O1W H1WB 106.9(18) . .

loop_
_geom_bond_atom_site_label_1
_geom_bond_atom_site_label_2
_geom_bond_distance
_geom_bond_site_symmetry_2
C1 N2 1.329(9) .
C1 N1 1.353(8) .
C1 H1 0.9500 .
C2 N1 1.388(8) .
C2 C3 1.405(9) .
C2 C7 1.405(9) .
C3 C4 1.376(10) .
C3 N2 1.408(8) .
C4 C5 1.383(10) .
C4 H4 0.9500 .
C5 C6 1.388(11) .
C5 H5 0.9500 .
C6 C7 1.386(11) .
C6 H6 0.9500 .
C7 H7 0.9500 .
C8 N1 1.452(8) .
C8 C9 1.531(8) .
C8 H8A 0.9900 .
C8 H8B 0.9900 .
C9 C10 1.524(8) .
C9 H9A 0.9900 .
C9 H9B 0.9900 .
C10 C11 1.535(8) .
C10 H10A 0.9900 .
C10 H10B 0.9900 .
C11 C12 1.523(8) .
C11 H11A 0.9900 .
C11 H11B 0.9900 .
C12 C13 1.533(8) .
C12 H12A 0.9900 .
C12 H12B 0.9900 .
C13 C14 1.527(8) .
C13 H13A 0.9900 .
C13 H13B 0.9900 .
C14 C15 1.526(8) .
C14 H14A 0.9900 .
C14 H14B 0.9900 .
C15 C16 1.537(9) .
C15 H15A 0.9900 .
C15 H15B 0.9900 .
C16 H16A 0.9800 .
C16 H16B 0.9800 .
C16 H16C 0.9800 .
C17 N2 1.487(8) .
C17 C18 1.516(10) .
C17 H17A 0.9900 .
C17 H17B 0.9900 .
C18 C19 1.529(10) .
C18 H18A 0.9900 .
C18 H18B 0.9900 .
C19 C20 1.541(9) .
C19 H19A 0.9900 .
C19 H19B 0.9900 .
C20 C21 1.525(9) .
C20 H20A 0.9900 .
C20 H20B 0.9900 .
C21 C22 1.533(9) .
C21 H21A 0.9900 .
C21 H21B 0.9900 .
C22 C23 1.524(9) .
C22 H22A 0.9900 .
C22 H22B 0.9900 .
C23 C24 1.530(9) .
C23 H23A 0.9900 .
C23 H23B 0.9900 .
C24 C25 1.533(10) .
C24 H24A 0.9900 .
C24 H24B 0.9900 .
C25 H25A 0.9800 .
C25 H25B 0.9800 .
C25 H25C 0.9800 .
O1W H1WA 0.841(11) .
O1W H1WB 0.840(10) .
